data_7016233
loop_
_publ_author_name
'Kreitner, Christoph'
'Geier, Stephen J.'
'Stanlake, Louisa J. E.'
'Caputo, Christopher B.'
'Stephan, Douglas W.'

_publ_section_title
;
 Ring openings of lactone and ring contractions of lactide by
 frustrated Lewis pairs.
;
_journal_issue 25
_journal_name_full 'Dalton transactions (Cambridge, England : 2003)'
_journal_page_first 6771
_journal_page_last 6777
_journal_paper_doi 10.1039/c1dt10449g
_journal_volume 40
_journal_year 2011
_chemical_formula_sum 'C36 H35 B F15 O4 P'
_chemical_formula_weight 858.42
_chemical_name_systematic
;
?
;
_space_group_IT_number 2
_symmetry_cell_setting triclinic
_symmetry_space_group_name_Hall '-P 1'
_symmetry_space_group_name_H-M 'P -1'
_atom_sites_solution_hydrogens geom
_atom_sites_solution_primary direct
_atom_sites_solution_secondary difmap
_audit_creation_method SHELXL-97
_cell_angle_alpha 90.192(8)
_cell_angle_beta 102.530(8)
_cell_angle_gamma 94.474(7)
_cell_formula_units_Z 2
_cell_length_a 10.026(2)
_cell_length_b 12.823(3)
_cell_length_c 14.762(3)
_cell_measurement_temperature 150(2)
_cell_volume 1846.6(7)
_computing_structure_refinement 'SHELXL-97 (Sheldrick, 1997)'
_computing_structure_solution 'SHELXS-97 (Sheldrick, 1990)'
_diffrn_ambient_temperature 150(2)
_diffrn_measured_fraction_theta_full 0.981
_diffrn_measured_fraction_theta_max 0.981
_diffrn_radiation_monochromator graphite
_diffrn_radiation_source 'fine-focus sealed tube'
_diffrn_radiation_type MoK\a
_diffrn_radiation_wavelength 0.71073
_diffrn_reflns_av_R_equivalents 0.1260
_diffrn_reflns_av_sigmaI/netI 0.2394
_diffrn_reflns_limit_h_max 13
_diffrn_reflns_limit_h_min -13
_diffrn_reflns_limit_k_max 16
_diffrn_reflns_limit_k_min -16
_diffrn_reflns_limit_l_max 19
_diffrn_reflns_limit_l_min -18
_diffrn_reflns_number 29856
_diffrn_reflns_theta_full 27.62
_diffrn_reflns_theta_max 27.62
_diffrn_reflns_theta_min 2.09
_exptl_absorpt_coefficient_mu 0.190
_exptl_absorpt_correction_T_max 0.9812
_exptl_absorpt_correction_T_min 0.9594
_exptl_absorpt_correction_type multi-scan
_exptl_absorpt_process_details sadads
_exptl_crystal_density_diffrn 1.544
_exptl_crystal_density_method 'not measured'
_exptl_crystal_F_000 876
_exptl_crystal_size_max 0.22
_exptl_crystal_size_mid 0.11
_exptl_crystal_size_min 0.10
_refine_diff_density_max 0.424
_refine_diff_density_min -0.334
_refine_diff_density_rms 0.061
_refine_ls_extinction_method none
_refine_ls_goodness_of_fit_ref 0.943
_refine_ls_hydrogen_treatment mixed
_refine_ls_matrix_type full
_refine_ls_number_parameters 518
_refine_ls_number_reflns 8407
_refine_ls_number_restraints 0
_refine_ls_restrained_S_all 0.943
_refine_ls_R_factor_all 0.2735
_refine_ls_R_factor_gt 0.0812
_refine_ls_shift/su_max 0.000
_refine_ls_shift/su_mean 0.000
_refine_ls_structure_factor_coef Fsqd
_refine_ls_weighting_details 'calc w=1/[\s^2^(Fo^2^)+(0.0917P)^2^+0.0000P] where P=(Fo^2^+2Fc^2^)/3'
_refine_ls_weighting_scheme calc
_refine_ls_wR_factor_gt 0.1650
_refine_ls_wR_factor_ref 0.2325
_reflns_number_gt 2662
_reflns_number_total 8407
_reflns_threshold_expression >2sigma(I)
_cod_data_source_file c1dt10449g.txt
_cod_data_source_block ls008_0m
_cod_original_cell_volume 1846.5(7)
_cod_original_sg_symbol_H-M P-1
_cod_database_code 7016233

loop_
_symmetry_equiv_pos_as_xyz
'x, y, z'
'-x, -y, -z'

loop_
_atom_site_label
_atom_site_type_symbol
_atom_site_fract_x
_atom_site_fract_y
_atom_site_fract_z
_atom_site_U_iso_or_equiv
_atom_site_adp_type
_atom_site_occupancy
_atom_site_symmetry_multiplicity
_atom_site_calc_flag
_atom_site_refinement_flags
_atom_site_disorder_assembly
_atom_site_disorder_group
P1 P 0.35637(16) 0.12603(11) 0.22532(10) 0.0433(4) Uani 1 1 d . . .
F10 F 0.1791(4) 0.6606(3) -0.1218(2) 0.0878(12) Uani 1 1 d . . .
F16 F -0.0123(8) 0.3385(3) 0.4647(4) 0.191(3) Uani 1 1 d . . .
F17 F -0.1720(7) 0.4131(4) 0.3064(4) 0.149(3) Uani 1 1 d . . .
F18 F -0.0716(4) 0.5725(3) 0.2184(3) 0.0771(12) Uani 1 1 d . . .
F15 F 0.2439(7) 0.4317(4) 0.5323(4) 0.166(3) Uani 1 1 d . . .
F12 F 0.1553(4) 0.4923(2) 0.1536(2) 0.0667(10) Uani 1 1 d . . .
F11 F 0.1577(4) 0.4826(3) -0.0235(2) 0.0750(11) Uani 1 1 d . . .
F9 F 0.1938(4) 0.8503(3) -0.0343(2) 0.0802(11) Uani 1 1 d . . .
F8 F 0.1904(3) 0.8630(2) 0.1437(2) 0.0535(9) Uani 1 1 d . . .
F2 F 0.2043(3) 0.7800(2) 0.4568(2) 0.0554(9) Uani 1 1 d . . .
F3 F 0.0247(3) 0.8886(2) 0.5149(2) 0.0611(10) Uani 1 1 d . . .
F4 F -0.1982(3) 0.9493(3) 0.3928(3) 0.0756(11) Uani 1 1 d . . .
F5 F -0.2322(3) 0.9018(3) 0.2101(3) 0.0852(12) Uani 1 1 d . . .
F6 F -0.0669(3) 0.7809(3) 0.1513(2) 0.0624(10) Uani 1 1 d . . .
F14 F 0.3429(5) 0.5886(3) 0.4465(3) 0.0967(15) Uani 1 1 d . . .
C10 C 0.1755(6) 0.6663(6) -0.0315(4) 0.0623(18) Uani 1 1 d . . .
C11 C 0.1676(6) 0.5780(5) 0.0190(5) 0.0571(17) Uani 1 1 d . . .
C12 C 0.1672(6) 0.5856(5) 0.1110(4) 0.0493(15) Uani 1 1 d . . .
C7 C 0.1761(5) 0.6787(4) 0.1612(4) 0.0423(14) Uani 1 1 d . . .
B1 B 0.1886(7) 0.6932(5) 0.2734(4) 0.0414(16) Uani 1 1 d . . .
C16 C 0.0320(17) 0.4185(7) 0.4185(10) 0.131(6) Uani 1 1 d . . .
C17 C -0.0416(13) 0.4566(6) 0.3400(7) 0.106(4) Uani 1 1 d . . .
C18 C 0.0111(9) 0.5363(5) 0.2959(5) 0.067(2) Uani 1 1 d . . .
C13 C 0.1424(8) 0.5861(4) 0.3255(4) 0.0580(18) Uani 1 1 d . . .
C14 C 0.2139(10) 0.5465(5) 0.4057(6) 0.077(2) Uani 1 1 d . . .
C15 C 0.1617(14) 0.4625(7) 0.4509(7) 0.109(4) Uani 1 1 d . . .
C9 C 0.1863(6) 0.7614(5) 0.0143(5) 0.0561(16) Uani 1 1 d . . .
C8 C 0.1849(6) 0.7652(5) 0.1054(4) 0.0473(15) Uani 1 1 d . . .
C1 C 0.0834(5) 0.7749(4) 0.3006(4) 0.0360(13) Uani 1 1 d . . .
C2 C 0.0968(6) 0.8079(4) 0.3916(4) 0.0409(14) Uani 1 1 d . . .
C3 C 0.0058(6) 0.8642(4) 0.4240(4) 0.0438(14) Uani 1 1 d . . .
C4 C -0.1075(6) 0.8942(4) 0.3621(5) 0.0480(15) Uani 1 1 d . . .
C5 C -0.1247(6) 0.8683(5) 0.2716(5) 0.0523(16) Uani 1 1 d . . .
C6 C -0.0352(6) 0.8080(4) 0.2430(4) 0.0432(14) Uani 1 1 d . . .
C26 C 0.4179(11) 0.2807(6) 0.1049(6) 0.143(4) Uani 1 1 d . . .
H26A H 0.4198 0.2995 0.0409 0.215 Uiso 1 1 calc R . .
H26B H 0.5109 0.2901 0.1435 0.215 Uiso 1 1 calc R . .
H26C H 0.3584 0.3258 0.1290 0.215 Uiso 1 1 calc R . .
C25 C 0.3623(10) 0.1659(6) 0.1070(5) 0.095(3) Uani 1 1 d . . .
C33 C 0.5198(7) 0.1627(5) 0.3137(5) 0.076(2) Uani 1 1 d . . .
C35 C 0.5232(9) 0.0854(5) 0.3949(5) 0.109(3) Uani 1 1 d . . .
H35A H 0.6069 0.1018 0.4426 0.164 Uiso 1 1 calc R . .
H35B H 0.5218 0.0136 0.3716 0.164 Uiso 1 1 calc R . .
H35C H 0.4429 0.0921 0.4218 0.164 Uiso 1 1 calc R . .
C36 C 0.5241(9) 0.2769(5) 0.3488(6) 0.122(3) Uani 1 1 d . . .
H36A H 0.6098 0.2941 0.3945 0.182 Uiso 1 1 calc R . .
H36B H 0.4461 0.2847 0.3777 0.182 Uiso 1 1 calc R . .
H36C H 0.5191 0.3242 0.2964 0.182 Uiso 1 1 calc R . .
C28 C 0.2209(12) 0.1414(8) 0.0432(6) 0.177(6) Uani 1 1 d . . .
H28A H 0.2240 0.1627 -0.0200 0.266 Uiso 1 1 calc R . .
H28B H 0.1532 0.1798 0.0656 0.266 Uiso 1 1 calc R . .
H28C H 0.1951 0.0661 0.0433 0.266 Uiso 1 1 calc R . .
C29 C 0.2006(8) 0.1581(5) 0.2626(7) 0.099(3) Uani 1 1 d . . .
C32 C 0.0795(7) 0.0871(6) 0.2142(8) 0.157(5) Uani 1 1 d . . .
H32A H -0.0027 0.1051 0.2346 0.236 Uiso 1 1 calc R . .
H32B H 0.0964 0.0143 0.2293 0.236 Uiso 1 1 calc R . .
H32C H 0.0658 0.0958 0.1469 0.236 Uiso 1 1 calc R . .
C31 C 0.1718(8) 0.2759(5) 0.2402(7) 0.118(3) Uani 1 1 d . . .
H31A H 0.0886 0.2922 0.2603 0.177 Uiso 1 1 calc R . .
H31B H 0.1592 0.2863 0.1732 0.177 Uiso 1 1 calc R . .
H31C H 0.2497 0.3223 0.2731 0.177 Uiso 1 1 calc R . .
C30 C 0.2162(11) 0.1442(8) 0.3674(8) 0.160(5) Uani 1 1 d . . .
H30A H 0.1321 0.1617 0.3856 0.241 Uiso 1 1 calc R . .
H30B H 0.2937 0.1906 0.4008 0.241 Uiso 1 1 calc R . .
H30C H 0.2329 0.0714 0.3829 0.241 Uiso 1 1 calc R . .
C34 C 0.6454(7) 0.1452(6) 0.2715(7) 0.114(3) Uani 1 1 d . . .
H34A H 0.7299 0.1644 0.3177 0.171 Uiso 1 1 calc R . .
H34B H 0.6428 0.1888 0.2168 0.171 Uiso 1 1 calc R . .
H34C H 0.6427 0.0714 0.2532 0.171 Uiso 1 1 calc R . .
C27 C 0.4588(12) 0.0951(7) 0.0716(6) 0.143(4) Uani 1 1 d . . .
H27A H 0.4643 0.1143 0.0083 0.214 Uiso 1 1 calc R . .
H27B H 0.4228 0.0218 0.0718 0.214 Uiso 1 1 calc R . .
H27C H 0.5504 0.1042 0.1122 0.214 Uiso 1 1 calc R . .
O1 O 0.3270(4) 0.7407(3) 0.3159(2) 0.0457(10) Uani 1 1 d . . .
O2 O 0.4188(5) 0.5255(3) 0.2802(3) 0.0725(13) Uani 1 1 d . . .
O3 O 0.4720(4) 0.8748(3) 0.2002(3) 0.0738(14) Uani 1 1 d . . .
O4 O 0.5539(6) 0.7297(4) 0.1611(4) 0.0997(17) Uani 1 1 d . . .
C19 C 0.4492(6) 0.7177(4) 0.2937(4) 0.0559(17) Uani 1 1 d . . .
C20 C 0.4658(7) 0.6076(6) 0.2589(5) 0.0683(19) Uani 1 1 d . . .
C22 C 0.4877(6) 0.7854(5) 0.2157(5) 0.0597(18) Uani 1 1 d . . .
C21 C 0.5651(11) 0.6227(6) 0.1948(7) 0.115(3) Uani 1 1 d . . .
H21A H 0.6586 0.6231 0.2360 0.138 Uiso 1 1 calc R . .
C23 C 0.5649(6) 0.7419(6) 0.3788(5) 0.082(2) Uani 1 1 d . . .
H23A H 0.5461 0.7008 0.4311 0.123 Uiso 1 1 calc R . .
H23B H 0.5712 0.8166 0.3948 0.123 Uiso 1 1 calc R . .
H23C H 0.6518 0.7238 0.3651 0.123 Uiso 1 1 calc R . .
C24 C 0.5649(13) 0.5554(7) 0.1254(8) 0.179(6) Uani 1 1 d . . .
H24A H 0.6365 0.5793 0.0926 0.269 Uiso 1 1 calc R . .
H24B H 0.4754 0.5515 0.0821 0.269 Uiso 1 1 calc R . .
H24C H 0.5827 0.4860 0.1506 0.269 Uiso 1 1 calc R . .
H1P H 0.356(4) 0.026(3) 0.230(3) 0.043(13) Uiso 1 1 d . . .

loop_
_atom_site_aniso_label
_atom_site_aniso_U_11
_atom_site_aniso_U_22
_atom_site_aniso_U_33
_atom_site_aniso_U_23
_atom_site_aniso_U_13
_atom_site_aniso_U_12
P1 0.0459(10) 0.0323(9) 0.0546(10) 0.0031(7) 0.0142(8) 0.0112(7)
F10 0.092(3) 0.121(3) 0.055(3) -0.016(2) 0.032(2) -0.005(2)
F16 0.383(10) 0.042(3) 0.229(6) 0.040(3) 0.240(7) 0.033(4)
F17 0.222(6) 0.082(3) 0.174(5) -0.065(3) 0.146(5) -0.086(4)
F18 0.081(3) 0.080(3) 0.072(3) -0.027(2) 0.034(2) -0.035(2)
F15 0.302(8) 0.126(4) 0.122(4) 0.084(3) 0.114(5) 0.144(5)
F12 0.096(3) 0.041(2) 0.069(2) -0.0119(17) 0.031(2) 0.0030(18)
F11 0.071(3) 0.084(3) 0.072(2) -0.036(2) 0.025(2) -0.005(2)
F9 0.092(3) 0.094(3) 0.062(2) 0.021(2) 0.030(2) 0.010(2)
F8 0.055(2) 0.050(2) 0.061(2) 0.0054(17) 0.0208(17) 0.0097(16)
F2 0.062(2) 0.054(2) 0.0470(19) -0.0013(15) -0.0011(17) 0.0229(17)
F3 0.086(3) 0.047(2) 0.058(2) -0.0048(16) 0.0289(19) 0.0161(18)
F4 0.057(2) 0.076(3) 0.102(3) -0.010(2) 0.031(2) 0.022(2)
F5 0.044(2) 0.114(3) 0.096(3) -0.004(2) 0.001(2) 0.035(2)
F6 0.040(2) 0.092(3) 0.052(2) -0.0051(18) 0.0013(16) 0.0133(18)
F14 0.126(4) 0.103(3) 0.072(3) 0.028(2) 0.023(3) 0.072(3)
C10 0.056(4) 0.096(6) 0.039(4) -0.015(4) 0.024(3) -0.005(4)
C11 0.049(4) 0.069(5) 0.056(5) -0.025(4) 0.020(3) -0.005(3)
C12 0.044(4) 0.048(4) 0.059(4) 0.001(3) 0.020(3) 0.001(3)
C7 0.038(4) 0.037(3) 0.054(4) -0.007(3) 0.017(3) 0.003(3)
B1 0.041(4) 0.031(4) 0.054(4) -0.003(3) 0.014(3) 0.008(3)
C16 0.253(17) 0.037(6) 0.159(12) 0.031(7) 0.160(14) 0.037(8)
C17 0.192(11) 0.038(5) 0.116(8) -0.022(5) 0.112(8) -0.034(6)
C18 0.108(7) 0.034(4) 0.074(5) -0.012(4) 0.055(5) -0.007(4)
C13 0.099(6) 0.031(3) 0.052(4) 0.001(3) 0.029(4) 0.020(4)
C14 0.115(7) 0.049(5) 0.086(6) 0.012(4) 0.051(6) 0.040(5)
C15 0.213(12) 0.066(6) 0.087(7) 0.046(5) 0.098(9) 0.067(7)
C9 0.052(4) 0.069(5) 0.052(4) 0.015(4) 0.021(3) 0.004(3)
C8 0.044(4) 0.052(4) 0.048(4) -0.007(3) 0.016(3) 0.001(3)
C1 0.030(3) 0.032(3) 0.047(4) 0.004(3) 0.010(3) 0.001(2)
C2 0.044(4) 0.031(3) 0.047(4) -0.002(3) 0.008(3) 0.006(3)
C3 0.054(4) 0.034(3) 0.048(4) 0.002(3) 0.021(3) 0.004(3)
C4 0.035(4) 0.047(4) 0.071(5) 0.001(3) 0.027(3) 0.009(3)
C5 0.032(4) 0.062(4) 0.062(4) -0.005(3) 0.007(3) 0.007(3)
C6 0.041(4) 0.050(4) 0.039(4) -0.006(3) 0.011(3) 0.003(3)
C26 0.244(13) 0.082(6) 0.129(8) 0.054(6) 0.087(8) 0.034(7)
C25 0.156(8) 0.066(5) 0.071(5) 0.005(4) 0.031(6) 0.035(5)
C33 0.077(5) 0.045(4) 0.100(6) -0.006(4) 0.012(4) -0.004(4)
C35 0.143(8) 0.076(5) 0.086(6) 0.005(4) -0.030(5) 0.020(5)
C36 0.122(7) 0.059(5) 0.154(8) -0.030(5) -0.035(6) 0.006(5)
C28 0.241(14) 0.163(10) 0.094(7) -0.008(7) -0.068(8) 0.102(9)
C29 0.081(6) 0.059(5) 0.179(9) -0.006(5) 0.075(6) 0.010(4)
C32 0.036(5) 0.070(6) 0.363(16) -0.043(8) 0.041(7) -0.007(4)
C31 0.077(6) 0.060(5) 0.232(10) -0.020(6) 0.059(6) 0.029(4)
C30 0.186(11) 0.160(10) 0.189(11) 0.009(8) 0.155(10) 0.021(8)
C34 0.051(5) 0.082(6) 0.206(10) 0.016(6) 0.019(6) 0.013(4)
C27 0.248(13) 0.122(7) 0.088(7) 0.011(5) 0.087(8) 0.052(8)
O1 0.033(2) 0.046(2) 0.059(2) -0.0074(18) 0.0059(19) 0.0187(18)
O2 0.083(3) 0.047(3) 0.095(4) 0.011(3) 0.026(3) 0.033(3)
O3 0.050(3) 0.049(3) 0.128(4) 0.007(3) 0.028(3) 0.012(2)
O4 0.124(4) 0.064(3) 0.139(5) 0.018(3) 0.082(4) 0.026(3)
C19 0.051(4) 0.042(4) 0.075(5) -0.003(3) 0.011(4) 0.016(3)
C20 0.071(5) 0.058(5) 0.081(5) 0.007(4) 0.021(4) 0.023(4)
C22 0.035(4) 0.056(4) 0.095(5) -0.005(4) 0.026(4) 0.015(3)
C21 0.180(10) 0.062(6) 0.142(8) 0.017(5) 0.102(8) 0.052(6)
C23 0.042(4) 0.103(6) 0.094(5) -0.017(4) -0.008(4) 0.028(4)
C24 0.285(15) 0.080(7) 0.247(13) 0.032(7) 0.203(12) 0.061(8)

loop_
_atom_type_symbol
_atom_type_description
_atom_type_scat_dispersion_real
_atom_type_scat_dispersion_imag
_atom_type_scat_source
C C 0.0033 0.0016 'International Tables Vol C Tables 4.2.6.8 and 6.1.1.4'
H H 0.0000 0.0000 'International Tables Vol C Tables 4.2.6.8 and 6.1.1.4'
O O 0.0106 0.0060 'International Tables Vol C Tables 4.2.6.8 and 6.1.1.4'
B B 0.0013 0.0007 'International Tables Vol C Tables 4.2.6.8 and 6.1.1.4'
F F 0.0171 0.0103 'International Tables Vol C Tables 4.2.6.8 and 6.1.1.4'
P P 0.1023 0.0942 'International Tables Vol C Tables 4.2.6.8 and 6.1.1.4'

loop_
_geom_angle_atom_site_label_1
_geom_angle_atom_site_label_2
_geom_angle_atom_site_label_3
_geom_angle
_geom_angle_site_symmetry_1
_geom_angle_site_symmetry_3
_geom_angle_publ_flag
C25 P1 C29 114.2(4) . . ?
C25 P1 C33 113.9(4) . . ?
C29 P1 C33 113.8(4) . . ?
C25 P1 H1P 109.4(19) . . ?
C29 P1 H1P 105(2) . . ?
C33 P1 H1P 98.8(19) . . ?
F10 C10 C11 121.0(6) . . ?
F10 C10 C9 121.2(7) . . ?
C11 C10 C9 117.7(6) . . ?
F11 C11 C12 120.3(6) . . ?
F11 C11 C10 119.6(6) . . ?
C12 C11 C10 120.0(6) . . ?
F12 C12 C11 114.8(5) . . ?
F12 C12 C7 120.0(5) . . ?
C11 C12 C7 125.2(6) . . ?
C12 C7 C8 111.4(5) . . ?
C12 C7 B1 127.5(5) . . ?
C8 C7 B1 120.9(5) . . ?
O1 B1 C7 108.8(5) . . ?
O1 B1 C1 104.7(4) . . ?
C7 B1 C1 113.8(4) . . ?
O1 B1 C13 114.0(5) . . ?
C7 B1 C13 114.5(5) . . ?
C1 B1 C13 100.6(4) . . ?
F16 C16 C17 124.4(14) . . ?
F16 C16 C15 118.0(14) . . ?
C17 C16 C15 117.7(10) . . ?
C16 C17 C18 121.0(11) . . ?
C16 C17 F17 118.4(9) . . ?
C18 C17 F17 120.6(11) . . ?
C17 C18 F18 117.4(9) . . ?
C17 C18 C13 124.6(9) . . ?
F18 C18 C13 118.0(6) . . ?
C14 C13 C18 113.0(7) . . ?
C14 C13 B1 126.2(7) . . ?
C18 C13 B1 120.1(6) . . ?
C13 C14 F14 120.9(7) . . ?
C13 C14 C15 122.9(9) . . ?
F14 C14 C15 116.2(9) . . ?
C16 C15 F15 122.3(11) . . ?
C16 C15 C14 120.7(11) . . ?
F15 C15 C14 116.9(11) . . ?
C8 C9 F9 120.9(6) . . ?
C8 C9 C10 120.2(6) . . ?
F9 C9 C10 118.9(6) . . ?
C9 C8 F8 115.8(5) . . ?
C9 C8 C7 125.4(6) . . ?
F8 C8 C7 118.8(5) . . ?
C2 C1 C6 111.8(5) . . ?
C2 C1 B1 120.4(5) . . ?
C6 C1 B1 127.3(5) . . ?
F2 C2 C3 115.2(5) . . ?
F2 C2 C1 119.3(5) . . ?
C3 C2 C1 125.4(5) . . ?
F3 C3 C2 121.0(5) . . ?
F3 C3 C4 120.2(5) . . ?
C2 C3 C4 118.8(5) . . ?
F4 C4 C5 121.3(5) . . ?
F4 C4 C3 119.5(6) . . ?
C5 C4 C3 119.1(5) . . ?
C4 C5 F5 119.3(5) . . ?
C4 C5 C6 120.1(5) . . ?
F5 C5 C6 120.6(5) . . ?
F6 C6 C5 115.3(5) . . ?
F6 C6 C1 120.0(5) . . ?
C5 C6 C1 124.6(5) . . ?
C25 C26 H26A 109.5 . . ?
C25 C26 H26B 109.5 . . ?
H26A C26 H26B 109.5 . . ?
C25 C26 H26C 109.5 . . ?
H26A C26 H26C 109.5 . . ?
H26B C26 H26C 109.5 . . ?
C28 C25 C26 113.5(7) . . ?
C28 C25 C27 105.6(7) . . ?
C26 C25 C27 109.2(8) . . ?
C28 C25 P1 109.4(7) . . ?
C26 C25 P1 111.5(5) . . ?
C27 C25 P1 107.3(5) . . ?
C36 C33 C34 111.3(6) . . ?
C36 C33 C35 110.6(6) . . ?
C34 C33 C35 107.1(6) . . ?
C36 C33 P1 111.0(5) . . ?
C34 C33 P1 109.9(5) . . ?
C35 C33 P1 106.8(5) . . ?
C33 C35 H35A 109.5 . . ?
C33 C35 H35B 109.5 . . ?
H35A C35 H35B 109.5 . . ?
C33 C35 H35C 109.5 . . ?
H35A C35 H35C 109.5 . . ?
H35B C35 H35C 109.5 . . ?
C33 C36 H36A 109.5 . . ?
C33 C36 H36B 109.5 . . ?
H36A C36 H36B 109.5 . . ?
C33 C36 H36C 109.5 . . ?
H36A C36 H36C 109.5 . . ?
H36B C36 H36C 109.5 . . ?
C25 C28 H28A 109.5 . . ?
C25 C28 H28B 109.5 . . ?
H28A C28 H28B 109.5 . . ?
C25 C28 H28C 109.5 . . ?
H28A C28 H28C 109.5 . . ?
H28B C28 H28C 109.5 . . ?
C32 C29 C30 107.8(8) . . ?
C32 C29 C31 109.5(7) . . ?
C30 C29 C31 108.0(7) . . ?
C32 C29 P1 110.3(6) . . ?
C30 C29 P1 111.0(6) . . ?
C31 C29 P1 110.1(5) . . ?
C29 C32 H32A 109.5 . . ?
C29 C32 H32B 109.5 . . ?
H32A C32 H32B 109.5 . . ?
C29 C32 H32C 109.5 . . ?
H32A C32 H32C 109.5 . . ?
H32B C32 H32C 109.5 . . ?
C29 C31 H31A 109.5 . . ?
C29 C31 H31B 109.5 . . ?
H31A C31 H31B 109.5 . . ?
C29 C31 H31C 109.5 . . ?
H31A C31 H31C 109.5 . . ?
H31B C31 H31C 109.5 . . ?
C29 C30 H30A 109.5 . . ?
C29 C30 H30B 109.5 . . ?
H30A C30 H30B 109.5 . . ?
C29 C30 H30C 109.5 . . ?
H30A C30 H30C 109.5 . . ?
H30B C30 H30C 109.5 . . ?
C33 C34 H34A 109.5 . . ?
C33 C34 H34B 109.5 . . ?
H34A C34 H34B 109.5 . . ?
C33 C34 H34C 109.5 . . ?
H34A C34 H34C 109.5 . . ?
H34B C34 H34C 109.5 . . ?
C25 C27 H27A 109.5 . . ?
C25 C27 H27B 109.5 . . ?
H27A C27 H27B 109.5 . . ?
C25 C27 H27C 109.5 . . ?
H27A C27 H27C 109.5 . . ?
H27B C27 H27C 109.5 . . ?
C19 O1 B1 126.6(4) . . ?
C22 O4 C21 109.6(5) . . ?
O1 C19 C23 108.3(5) . . ?
O1 C19 C20 120.3(5) . . ?
C23 C19 C20 106.8(5) . . ?
O1 C19 C22 113.5(5) . . ?
C23 C19 C22 105.6(5) . . ?
C20 C19 C22 101.2(5) . . ?
O2 C20 C21 125.5(6) . . ?
O2 C20 C19 128.8(7) . . ?
C21 C20 C19 105.6(6) . . ?
O3 C22 O4 119.3(6) . . ?
O3 C22 C19 129.3(6) . . ?
O4 C22 C19 111.3(5) . . ?
C24 C21 O4 111.1(8) . . ?
C24 C21 C20 122.3(9) . . ?
O4 C21 C20 105.9(6) . . ?
C24 C21 H21A 105.4 . . ?
O4 C21 H21A 105.4 . . ?
C20 C21 H21A 105.4 . . ?
C19 C23 H23A 109.5 . . ?
C19 C23 H23B 109.5 . . ?
H23A C23 H23B 109.5 . . ?
C19 C23 H23C 109.5 . . ?
H23A C23 H23C 109.5 . . ?
H23B C23 H23C 109.5 . . ?
C21 C24 H24A 109.5 . . ?
C21 C24 H24B 109.5 . . ?
H24A C24 H24B 109.5 . . ?
C21 C24 H24C 109.5 . . ?
H24A C24 H24C 109.5 . . ?
H24B C24 H24C 109.5 . . ?

loop_
_geom_bond_atom_site_label_1
_geom_bond_atom_site_label_2
_geom_bond_distance
_geom_bond_site_symmetry_2
_geom_bond_publ_flag
P1 C25 1.833(7) . ?
P1 C29 1.840(7) . ?
P1 C33 1.885(7) . ?
P1 H1P 1.28(4) . ?
F10 C10 1.344(6) . ?
F16 C16 1.334(10) . ?
F17 C17 1.367(12) . ?
F18 C18 1.365(8) . ?
F15 C15 1.379(11) . ?
F12 C12 1.363(6) . ?
F11 C11 1.359(6) . ?
F9 C9 1.355(7) . ?
F8 C8 1.366(6) . ?
F2 C2 1.353(6) . ?
F3 C3 1.346(6) . ?
F4 C4 1.345(6) . ?
F5 C5 1.348(6) . ?
F6 C6 1.359(6) . ?
F14 C14 1.371(9) . ?
C10 C11 1.364(9) . ?
C10 C9 1.378(8) . ?
C11 C12 1.363(8) . ?
C12 C7 1.389(7) . ?
C7 C8 1.394(7) . ?
C7 B1 1.642(8) . ?
B1 O1 1.476(7) . ?
B1 C1 1.650(8) . ?
B1 C13 1.660(9) . ?
C16 C17 1.347(15) . ?
C16 C15 1.361(15) . ?
C17 C18 1.348(10) . ?
C18 C13 1.396(9) . ?
C13 C14 1.366(9) . ?
C14 C15 1.396(11) . ?
C9 C8 1.348(8) . ?
C1 C2 1.381(7) . ?
C1 C6 1.400(7) . ?
C2 C3 1.368(7) . ?
C3 C4 1.377(8) . ?
C4 C5 1.346(7) . ?
C5 C6 1.361(7) . ?
C26 C25 1.536(10) . ?
C26 H26A 0.9800 . ?
C26 H26B 0.9800 . ?
C26 H26C 0.9800 . ?
C25 C28 1.531(12) . ?
C25 C27 1.545(11) . ?
C33 C36 1.546(9) . ?
C33 C34 1.551(10) . ?
C33 C35 1.555(9) . ?
C35 H35A 0.9800 . ?
C35 H35B 0.9800 . ?
C35 H35C 0.9800 . ?
C36 H36A 0.9800 . ?
C36 H36B 0.9800 . ?
C36 H36C 0.9800 . ?
C28 H28A 0.9800 . ?
C28 H28B 0.9800 . ?
C28 H28C 0.9800 . ?
C29 C32 1.503(10) . ?
C29 C30 1.533(12) . ?
C29 C31 1.583(9) . ?
C32 H32A 0.9800 . ?
C32 H32B 0.9800 . ?
C32 H32C 0.9800 . ?
C31 H31A 0.9800 . ?
C31 H31B 0.9800 . ?
C31 H31C 0.9800 . ?
C30 H30A 0.9800 . ?
C30 H30B 0.9800 . ?
C30 H30C 0.9800 . ?
C34 H34A 0.9800 . ?
C34 H34B 0.9800 . ?
C34 H34C 0.9800 . ?
C27 H27A 0.9800 . ?
C27 H27B 0.9800 . ?
C27 H27C 0.9800 . ?
O1 C19 1.388(7) . ?
O2 C20 1.191(7) . ?
O3 C22 1.186(7) . ?
O4 C22 1.379(7) . ?
O4 C21 1.465(8) . ?
C19 C23 1.526(8) . ?
C19 C20 1.533(8) . ?
C19 C22 1.542(9) . ?
C20 C21 1.518(10) . ?
C21 C24 1.338(11) . ?
C21 H21A 1.0000 . ?
C23 H23A 0.9800 . ?
C23 H23B 0.9800 . ?
C23 H23C 0.9800 . ?
C24 H24A 0.9800 . ?
C24 H24B 0.9800 . ?
C24 H24C 0.9800 . ?
